data_4500472
loop_
_publ_author_name
'Dikundwar, Amol G.'
'Dutta, Gitish K.'
'Guru Row, Tayur N.'
'Patil, Satish'

_publ_section_title
;
 Polymorphism in Opto-Electronic Materials with a Benzothiazole-fluorene
 Core: A Consequence of High Conformational Flexibility of \p-Conjugated
 Backbone and Alkyl Side Chains
;
_journal_issue 5
_journal_name_full 'Crystal Growth &amp; Design'
_journal_page_first 1615
_journal_paper_doi 10.1021/cg101579f
_journal_volume 11
_journal_year 2011
_chemical_compound_source 'see text'
_chemical_formula_moiety 'C94 H60 N4 S4, 2(C47 H40 N2 S2)'
_chemical_formula_sum 'C188 H140 N8 S8'
_chemical_formula_weight 2767.64
_chemical_name_systematic
;
2,2'-((9,9-butyl-9H-fluorene-2,7-diyl)bis(4,1 phenylene))bisbenzo[d]thiazole
;
_space_group_IT_number 2
_symmetry_cell_setting triclinic
_symmetry_Int_Tables_number 2
_symmetry_space_group_name_Hall '-P 1'
_symmetry_space_group_name_H-M 'P -1'
_atom_sites_solution_hydrogens geom
_atom_sites_solution_primary direct
_atom_sites_solution_secondary difmap
_cell_angle_alpha 80.674(6)
_cell_angle_beta 85.783(5)
_cell_angle_gamma 68.813(6)
_cell_formula_units_Z 1
_cell_length_a 9.5194(7)
_cell_length_b 13.0361(9)
_cell_length_c 31.562(2)
_cell_measurement_reflns_used 24510
_cell_measurement_temperature 120(1)
_cell_measurement_theta_max 25.0
_cell_measurement_theta_min 2.4
_cell_volume 3603.2(5)
_computing_cell_refinement 'CrysAlisPro CCD (Oxford Diffraction, 2009)'
_computing_data_collection 'CrysAlisPro CCD (Oxford Diffraction, 2009)'
_computing_data_reduction 'CrysAlisPro RED (Oxford Diffraction, 2009)'
_computing_molecular_graphics 'Ortep-3 (Farrugia, 1997) and CAMERON (Watkin et al., 1993)'
_computing_publication_material 'WinGX (Farrugia, 1999)'
_computing_structure_refinement 'SHELXL97 (Sheldrick, 2008)'
_computing_structure_solution 'SHELXS97  (Sheldrick, 2008)'
_diffrn_ambient_temperature 120(1)
_diffrn_measured_fraction_theta_full 0.999
_diffrn_measured_fraction_theta_max 0.999
_diffrn_measurement_device_type 'Oxford Xcalibur,Eos(Nova) CCD detector'
_diffrn_measurement_method 'f\w scans'
_diffrn_radiation_monochromator graphite
_diffrn_radiation_probe x-ray
_diffrn_radiation_source 'Enhance (Mo) X-ray Source'
_diffrn_radiation_type MoK\a
_diffrn_radiation_wavelength 0.71073
_diffrn_reflns_av_R_equivalents 0.0656
_diffrn_reflns_av_sigmaI/netI 0.1670
_diffrn_reflns_limit_h_max 9
_diffrn_reflns_limit_h_min -11
_diffrn_reflns_limit_k_max 15
_diffrn_reflns_limit_k_min -15
_diffrn_reflns_limit_l_max 37
_diffrn_reflns_limit_l_min -35
_diffrn_reflns_number 24510
_diffrn_reflns_reduction_process
;
;
_diffrn_reflns_theta_full 25.00
_diffrn_reflns_theta_max 25.00
_diffrn_reflns_theta_min 2.38
_exptl_absorpt_coefficient_mu 0.185
_exptl_absorpt_correction_T_max 0.9817
_exptl_absorpt_correction_T_min 0.9466
_exptl_absorpt_correction_type multi-scan
_exptl_absorpt_process_details 'CrysAlis RED (Oxford Diffraction,2009)'
_exptl_crystal_colour colourless
_exptl_crystal_density_diffrn 1.275
_exptl_crystal_density_method 'Not Measured'
_exptl_crystal_description needle
_exptl_crystal_F_000 1452
_exptl_crystal_size_max 0.30
_exptl_crystal_size_mid 0.10
_exptl_crystal_size_min 0.10
_refine_diff_density_max 2.341
_refine_diff_density_min -1.341
_refine_diff_density_rms 0.134
_refine_ls_extinction_method none
_refine_ls_goodness_of_fit_ref 1.290
_refine_ls_hydrogen_treatment constr
_refine_ls_matrix_type full
_refine_ls_number_parameters 473
_refine_ls_number_reflns 12693
_refine_ls_number_restraints 0
_refine_ls_restrained_S_all 1.290
_refine_ls_R_factor_all 0.2699
_refine_ls_R_factor_gt 0.1691
_refine_ls_shift/su_max 0.118
_refine_ls_shift/su_mean 0.005
_refine_ls_structure_factor_coef Fsqd
_refine_ls_weighting_details 'calc w=1/[\s^2^(Fo^2^)+(0.2000P)^2^+0.0000P] where P=(Fo^2^+2Fc^2^)/3'
_refine_ls_weighting_scheme calc
_refine_ls_wR_factor_gt 0.4088
_refine_ls_wR_factor_ref 0.4643
_reflns_number_gt 5990
_reflns_number_total 12693
_reflns_threshold_expression >2sigma(I)
_cod_data_source_file cg101579f_si_001.cif
_cod_data_source_block x
_cod_depositor_comments
;
The following automatic conversions were performed:

'_symmetry_cell_setting' value 'Triclinic' changed to 'triclinic'
according to /home/saulius/struct/CIF-dictionaries/cif_core.dic
dictionary named 'cif_core.dic' version 2.4.1 from 2010-06-29.

Automatic conversion script
Id: cif_fix_values 1715 2011-07-08 13:25:40Z adriana 
;
_cod_database_code 4500472

loop_
_symmetry_equiv_pos_site_id
_symmetry_equiv_pos_as_xyz
1 x,y,z
2 -x,-y,-z

loop_
_atom_site_label
_atom_site_type_symbol
_atom_site_fract_x
_atom_site_fract_y
_atom_site_fract_z
_atom_site_U_iso_or_equiv
_atom_site_adp_type
_atom_site_occupancy
_atom_site_symmetry_multiplicity
_atom_site_calc_flag
_atom_site_refinement_flags
_atom_site_disorder_assembly
_atom_site_disorder_group
S3A S 0.7085(3) 0.7868(2) 0.43274(10) 0.0259(7) Uiso 0.779(5) 1 d P A 1
N3A N 0.8135(10) 0.6163(8) 0.4907(3) 0.024(2) Uiso 0.779(5) 1 d P A 1
S3B S 0.8222(11) 0.5728(9) 0.5050(3) 0.0259(7) Uiso 0.221(5) 1 d P A 2
N3B N 0.728(3) 0.752(2) 0.4527(12) 0.024(2) Uiso 0.221(5) 1 d P A 2
C27A C 0.3409(12) 1.3709(8) 0.8226(3) 0.051(3) Uiso 0.417(5) 1 d P B 3
C28A C 0.389(3) 1.3052(19) 0.8606(8) 0.057(4) Uiso 0.417(5) 1 d P B 3
C29A C 0.371(3) 1.356(2) 0.9011(8) 0.057(4) Uiso 0.417(5) 1 d P B 3
C30A C 0.297(5) 1.514(3) 0.8693(13) 0.090(14) Uiso 0.417(5) 1 d P B 3
C38A C 0.291(3) 1.541(2) 0.8537(10) 0.050(4) Uiso 0.417(5) 1 d P B 3
C39A C 0.319(3) 1.492(2) 0.8185(9) 0.064(4) Uiso 0.417(5) 1 d P B 3
C31B C 0.1839(17) 1.4718(11) 0.9773(5) 0.003(3) Uiso 0.417(5) 1 d P B 3
S4B S 0.0507(9) 1.4784(5) 0.9796(2) 0.063(2) Uiso 0.417(5) 1 d P . 3
C32B C 0.323(5) 1.556(3) 1.0131(13) 0.085(10) Uiso 0.417(5) 1 d P B 3
N4B N 0.289(3) 1.529(2) 0.9633(9) 0.076(7) Uiso 0.417(5) 1 d P B 3
C37B C 0.231(3) 1.5641(15) 1.0045(6) 0.029(5) Uiso 0.417(5) 1 d P B 3
C36B C 0.202(5) 1.668(4) 1.0614(13) 0.096(12) Uiso 0.417(5) 1 d P B 3
C35B C 0.280(4) 1.630(3) 1.0729(10) 0.072(9) Uiso 0.417(5) 1 d P B 3
C34B C 0.103(4) 1.619(2) 1.0810(10) 0.080(9) Uiso 0.417(5) 1 d P B 3
C33B C 0.205(3) 1.480(2) 0.9544(10) 0.054(7) Uiso 0.417(5) 1 d P B 3
C27B C 0.3409(12) 1.3709(8) 0.8226(3) 0.051(3) Uiso 0.583(5) 1 d P B 4
C28B C 0.240(2) 1.3338(14) 0.8535(6) 0.057(4) Uiso 0.583(5) 1 d P B 4
C30B C 0.239(3) 1.4477(18) 0.9028(7) 0.078(6) Uiso 0.583(5) 1 d P B 4
C29B C 0.194(2) 1.3738(14) 0.8934(6) 0.057(4) Uiso 0.583(5) 1 d P B 4
C38B C 0.320(2) 1.4724(16) 0.8910(7) 0.050(4) Uiso 0.583(5) 1 d P B 4
C39B C 0.382(2) 1.4430(16) 0.8371(7) 0.064(4) Uiso 0.583(5) 1 d P B 4
C31A C 0.263(3) 1.529(2) 0.9335(10) 0.104(8) Uiso 0.583(5) 1 d P B 4
N4A N 0.224(3) 1.6457(17) 0.9331(7) 0.108(7) Uiso 0.583(5) 1 d P B 4
C32A C 0.235(3) 1.643(2) 0.9814(8) 0.094(7) Uiso 0.583(5) 1 d P B 4
S4A S 0.395(2) 1.4372(17) 0.9809(6) 0.290(9) Uiso 0.583(5) 1 d P B 4
C37A C 0.117(5) 1.552(3) 1.0186(13) 0.159(13) Uiso 0.583(5) 1 d P B 4
C36A C 0.027(4) 1.572(3) 1.0586(12) 0.154(13) Uiso 0.583(5) 1 d P B 4
C35A C 0.339(5) 1.570(3) 1.0437(14) 0.158(13) Uiso 0.583(5) 1 d P B 4
C34A C 0.205(3) 1.741(2) 1.0429(9) 0.095(8) Uiso 0.583(5) 1 d P B 4
C33A C 0.195(4) 1.754(2) 0.9959(10) 0.130(10) Uiso 0.583(5) 1 d P B 4
S1 S 0.5853(3) 0.28001(18) 0.47775(7) 0.0400(6) Uiso 1 1 d . . .
N1 N 0.8760(8) 0.1976(5) 0.4959(2) 0.0377(18) Uiso 1 1 d . . .
C17 C 0.7256(9) 0.3394(6) 0.5394(2) 0.0250(18) Uiso 1 1 d . . .
C7 C 0.6658(9) 0.5199(6) 0.6465(2) 0.0254(18) Uiso 1 1 d . . .
C16 C 0.5856(10) 0.4076(6) 0.5512(2) 0.0311(19) Uiso 1 1 d . . .
H16A H 0.5019 0.4145 0.5360 0.037 Uiso 1 1 calc R . .
C14 C 0.6875(9) 0.4628(6) 0.6089(2) 0.0246(18) Uiso 1 1 d . . .
C15 C 0.5660(10) 0.4668(6) 0.5858(3) 0.033(2) Uiso 1 1 d . . .
H15A H 0.4690 0.5102 0.5935 0.040 Uiso 1 1 calc R . .
C24 C 0.8486(10) 0.1436(6) 0.4626(3) 0.033(2) Uiso 1 1 d . . .
C25 C 0.8473(10) 0.3380(6) 0.5618(2) 0.032(2) Uiso 1 1 d . . .
H25A H 0.9437 0.2946 0.5537 0.039 Uiso 1 1 calc R . .
C18 C 0.7445(9) 0.2707(6) 0.5053(3) 0.032(2) Uiso 1 1 d . . .
C6 C 0.5281(10) 0.6057(6) 0.6535(3) 0.035(2) Uiso 1 1 d . . .
H6 H 0.4559 0.6322 0.6322 0.041 Uiso 1 1 calc R . .
C13 C 0.7422(9) 0.5313(6) 0.7171(3) 0.0311(19) Uiso 1 1 d . . .
C26 C 0.8327(9) 0.3972(6) 0.5953(2) 0.0307(19) Uiso 1 1 d . . .
H26A H 0.9178 0.3942 0.6089 0.037 Uiso 1 1 calc R . .
C8 C 0.7743(9) 0.4864(6) 0.6794(2) 0.0268(18) Uiso 1 1 d . . .
H8 H 0.8687 0.4333 0.6753 0.032 Uiso 1 1 calc R . .
C19 C 0.7012(9) 0.1786(6) 0.4498(2) 0.0286(19) Uiso 1 1 d . . .
C45 C 0.9460(10) 0.6580(6) 0.7143(3) 0.035(2) Uiso 1 1 d . . .
H45D H 0.8609 0.7139 0.7260 0.042 Uiso 1 1 calc R . .
H45C H 0.9177 0.6508 0.6863 0.042 Uiso 1 1 calc R . .
C5 C 0.4986(10) 0.6498(6) 0.6902(3) 0.034(2) Uiso 1 1 d . . .
H5 H 0.4077 0.7074 0.6933 0.040 Uiso 1 1 calc R . .
C11 C 0.5917(10) 0.6427(7) 0.7664(3) 0.038(2) Uiso 1 1 d . . .
C9 C 0.8423(10) 0.5117(6) 0.7565(3) 0.034(2) Uiso 1 1 d . . .
C44 C 0.9771(10) 0.5494(6) 0.7430(3) 0.037(2) Uiso 1 1 d . . .
H44D H 1.0229 0.5532 0.7688 0.044 Uiso 1 1 calc R . .
H44C H 1.0511 0.4921 0.7286 0.044 Uiso 1 1 calc R . .
C47 C 1.0552(11) 0.7982(7) 0.6758(3) 0.048(2) Uiso 1 1 d . . .
H47D H 1.0493 0.7797 0.6479 0.072 Uiso 1 1 calc R . .
H47F H 1.1378 0.8237 0.6761 0.072 Uiso 1 1 calc R . .
H47E H 0.9630 0.8558 0.6822 0.072 Uiso 1 1 calc R . .
C20 C 0.6616(10) 0.1286(6) 0.4186(3) 0.034(2) Uiso 1 1 d . . .
H20A H 0.5623 0.1515 0.4099 0.041 Uiso 1 1 calc R . .
C46 C 1.0791(10) 0.6981(7) 0.7086(3) 0.040(2) Uiso 1 1 d . . .
H46D H 1.0989 0.7147 0.7359 0.048 Uiso 1 1 calc R . .
H46C H 1.1677 0.6384 0.7005 0.048 Uiso 1 1 calc R . .
C10 C 0.7334(10) 0.5863(7) 0.7861(3) 0.040(2) Uiso 1 1 d . . .
C23 C 0.9601(11) 0.0587(7) 0.4453(3) 0.042(2) Uiso 1 1 d . . .
H23A H 1.0594 0.0353 0.4540 0.051 Uiso 1 1 calc R . .
C21 C 0.7741(11) 0.0443(7) 0.4012(3) 0.045(2) Uiso 1 1 d . . .
H21A H 0.7506 0.0108 0.3803 0.054 Uiso 1 1 calc R . .
C1 C 0.7583(11) 0.6021(7) 0.8266(3) 0.044(2) Uiso 1 1 d . . .
H1 H 0.8517 0.5672 0.8395 0.052 Uiso 1 1 calc R . .
C12 C 0.5996(10) 0.6119(6) 0.7231(3) 0.035(2) Uiso 1 1 d . . .
C41 C 0.7912(11) 0.3362(7) 0.7970(3) 0.045(2) Uiso 1 1 d . . .
H41D H 0.7318 0.3313 0.7743 0.054 Uiso 1 1 calc R . .
H41C H 0.7232 0.3836 0.8162 0.054 Uiso 1 1 calc R . .
C4X C 0.4737(11) 0.7115(7) 0.7882(3) 0.048(2) Uiso 1 1 d . . .
H4X H 0.3790 0.7472 0.7761 0.058 Uiso 1 1 calc R . .
C22 C 0.9213(12) 0.0094(8) 0.4147(3) 0.050(2) Uiso 1 1 d . . .
H22A H 0.9951 -0.0481 0.4029 0.060 Uiso 1 1 calc R . .
C40 C 0.9046(10) 0.3881(7) 0.7777(3) 0.042(2) Uiso 1 1 d . . .
H40A H 0.9640 0.3442 0.7563 0.050 Uiso 1 1 calc R . .
H40B H 0.9726 0.3819 0.8002 0.050 Uiso 1 1 calc R . .
C42 C 0.8667(12) 0.2209(8) 0.8217(3) 0.057(3) Uiso 1 1 d . . .
H42D H 0.9328 0.2252 0.8428 0.068 Uiso 1 1 calc R . .
H42C H 0.9285 0.1724 0.8020 0.068 Uiso 1 1 calc R . .
C2 C 0.6307(12) 0.6762(8) 0.8479(3) 0.054(3) Uiso 1 1 d . . .
C43 C 0.7555(12) 0.1700(8) 0.8446(3) 0.057(3) Uiso 1 1 d . . .
H43D H 0.7032 0.1518 0.8237 0.086 Uiso 1 1 calc R . .
H43F H 0.6842 0.2223 0.8610 0.086 Uiso 1 1 calc R . .
H43E H 0.8091 0.1037 0.8635 0.086 Uiso 1 1 calc R . .
C30 C 0.6610(17) 0.7846(10) 0.9644(4) 0.083(4) Uiso 1 1 d . . .
C29 C 0.7819(19) 0.7596(11) 0.9417(5) 0.107(5) Uiso 1 1 d . . .
H29 H 0.8672 0.7700 0.9499 0.129 Uiso 1 1 calc R . .
C3 C 0.5016(12) 0.7250(8) 0.8285(3) 0.054(3) Uiso 1 1 d . . .
H3 H 0.4228 0.7724 0.8432 0.064 Uiso 1 1 calc R . .
C27 C 0.6569(14) 0.7002(9) 0.8915(4) 0.066(3) Uiso 1 1 d . . .
N2 N 0.7824(15) 0.8571(9) 1.0131(4) 0.108(4) Uiso 1 1 d . . .
C28 C 0.7811(14) 0.7114(8) 0.9003(4) 0.067(3) Uiso 1 1 d . . .
H28 H 0.8658 0.6913 0.8825 0.080 Uiso 1 1 calc R . .
C39 C 0.5332(19) 0.7200(12) 0.9207(5) 0.112(5) Uiso 1 1 d . . .
H39 H 0.4466 0.7076 0.9151 0.135 Uiso 1 1 calc R . .
C38 C 0.546(2) 0.7593(12) 0.9588(6) 0.121(6) Uiso 1 1 d . . .
H38 H 0.4710 0.7670 0.9799 0.145 Uiso 1 1 calc R . .
C15A C 0.6558(9) 0.9698(6) 0.5434(2) 0.0275(18) Uiso 1 1 d . . .
H15 H 0.6187 1.0468 0.5362 0.033 Uiso 1 1 calc R . .
C14A C 0.6811(9) 0.9228(6) 0.5863(2) 0.0271(18) Uiso 1 1 d . . .
C16A C 0.6845(9) 0.9051(6) 0.5121(2) 0.0263(18) Uiso 1 1 d . . .
H16 H 0.6694 0.9386 0.4836 0.032 Uiso 1 1 calc R . .
C26A C 0.7337(9) 0.8079(6) 0.5961(2) 0.0259(18) Uiso 1 1 d . . .
H26 H 0.7519 0.7747 0.6245 0.031 Uiso 1 1 calc R . .
C12A C 0.5698(9) 1.1565(6) 0.6753(2) 0.0251(18) Uiso 1 1 d . . .
C25A C 0.7593(9) 0.7421(6) 0.5641(2) 0.0256(18) Uiso 1 1 d . . .
H25 H 0.7924 0.6652 0.5712 0.031 Uiso 1 1 calc R . .
C7A C 0.6497(9) 0.9995(6) 0.6191(2) 0.0257(18) Uiso 1 1 d . . .
C6A C 0.6681(9) 1.1027(6) 0.6080(3) 0.032(2) Uiso 1 1 d . . .
H6A H 0.7108 1.1185 0.5815 0.038 Uiso 1 1 calc R . .
C17A C 0.7361(9) 0.7897(6) 0.5213(2) 0.0236(17) Uiso 1 1 d . A .
C9A C 0.4969(9) 1.0448(6) 0.7352(2) 0.0266(18) Uiso 1 1 d . . .
C24A C 0.8193(9) 0.5714(6) 0.4519(2) 0.0246(18) Uiso 1 1 d . . .
C13A C 0.5595(9) 1.0520(6) 0.6892(2) 0.0282(19) Uiso 1 1 d . . .
C8A C 0.5987(9) 0.9730(6) 0.6613(2) 0.0269(18) Uiso 1 1 d . . .
H8A H 0.5915 0.9035 0.6703 0.032 Uiso 1 1 calc R . .
C45A C 0.2235(9) 1.1053(6) 0.7098(3) 0.0311(19) Uiso 1 1 d . . .
H45A H 0.2601 1.1127 0.6803 0.037 Uiso 1 1 calc R . .
H45B H 0.1952 1.1772 0.7194 0.037 Uiso 1 1 calc R . .
C11A C 0.5122(9) 1.2244(6) 0.7095(2) 0.0296(19) Uiso 1 1 d . B .
C44A C 0.3493(9) 1.0225(6) 0.7373(2) 0.0275(18) Uiso 1 1 d . . .
H44A H 0.3707 0.9496 0.7291 0.033 Uiso 1 1 calc R . .
H44B H 0.3138 1.0194 0.7669 0.033 Uiso 1 1 calc R . .
C10A C 0.4688(9) 1.1632(6) 0.7443(2) 0.0295(19) Uiso 1 1 d . . .
C18A C 0.7581(9) 0.7210(6) 0.4870(2) 0.0264(18) Uiso 1 1 d . . .
C5A C 0.6244(9) 1.1809(6) 0.6354(2) 0.0277(19) Uiso 1 1 d . . .
H5A H 0.6321 1.2504 0.6267 0.033 Uiso 1 1 calc R . .
C40A C 0.6102(10) 0.9548(6) 0.7670(3) 0.033(2) Uiso 1 1 d . . .
C23A C 0.8740(10) 0.4627(7) 0.4453(3) 0.041(2) Uiso 1 1 d . A .
H23 H 0.9132 0.4058 0.4678 0.049 Uiso 1 1 calc R . .
C19A C 0.7662(10) 0.6590(6) 0.4184(3) 0.033(2) Uiso 1 1 d . A .
C1A C 0.4097(10) 1.2098(6) 0.7811(3) 0.037(2) Uiso 1 1 d . B .
H1A H 0.3821 1.1678 0.8046 0.044 Uiso 1 1 calc R . .
C42A C 0.8611(11) 0.8755(7) 0.8027(3) 0.047(2) Uiso 1 1 d . . .
H42B H 0.8100 0.8885 0.8302 0.056 Uiso 1 1 calc R . .
H42A H 0.8680 0.8022 0.7978 0.056 Uiso 1 1 calc R . .
C20A C 0.7637(11) 0.6310(7) 0.3758(3) 0.045(2) Uiso 1 1 d . . .
H20 H 0.7276 0.6855 0.3522 0.054 Uiso 1 1 calc R A .
C2A C 0.3917(11) 1.3214(7) 0.7827(3) 0.043(2) Uiso 1 1 d . . .
C43A C 1.0194(11) 0.8762(8) 0.8054(3) 0.052(3) Uiso 1 1 d . . .
H43A H 1.0685 0.8692 0.7777 0.078 Uiso 1 1 calc R . .
H43B H 1.0756 0.8150 0.8260 0.078 Uiso 1 1 calc R . .
H43C H 1.0143 0.9448 0.8140 0.078 Uiso 1 1 calc R . .
C22A C 0.8701(12) 0.4400(8) 0.4055(3) 0.056(3) Uiso 1 1 d . . .
H22 H 0.9051 0.3660 0.4011 0.067 Uiso 1 1 calc R A .
C46A C 0.0842(10) 1.0733(7) 0.7108(3) 0.040(2) Uiso 1 1 d . . .
H46A H 0.1114 1.0033 0.6998 0.048 Uiso 1 1 calc R . .
H46B H 0.0507 1.0622 0.7404 0.048 Uiso 1 1 calc R . .
C21A C 0.8184(11) 0.5185(7) 0.3722(3) 0.046(2) Uiso 1 1 d . A .
H21 H 0.8188 0.4974 0.3454 0.055 Uiso 1 1 calc R . .
C4A C 0.4915(10) 1.3361(6) 0.7102(3) 0.036(2) Uiso 1 1 d . . .
H4A H 0.5183 1.3780 0.6865 0.043 Uiso 1 1 calc R B .
C41A C 0.7639(10) 0.9630(6) 0.7670(3) 0.037(2) Uiso 1 1 d . . .
H41B H 0.7540 1.0370 0.7718 0.044 Uiso 1 1 calc R . .
H41A H 0.8130 0.9507 0.7393 0.044 Uiso 1 1 calc R . .
C3A C 0.4321(11) 1.3823(8) 0.7459(3) 0.048(2) Uiso 1 1 d . B .
H3A H 0.4175 1.4567 0.7462 0.057 Uiso 1 1 calc R . .
C47A C -0.0435(12) 1.1584(8) 0.6852(3) 0.058(3) Uiso 1 1 d . . .
H47A H -0.0090 1.1746 0.6564 0.087 Uiso 1 1 calc R . .
H47C H -0.0802 1.2251 0.6982 0.087 Uiso 1 1 calc R . .
H47B H -0.1232 1.1299 0.6846 0.087 Uiso 1 1 calc R . .
S2 S 0.5081(6) 0.8645(4) 1.04090(16) 0.1284(17) Uiso 1 1 d . . .
C32 C 0.7471(19) 0.9079(11) 1.0512(5) 0.094(4) Uiso 1 1 d . . .
C31 C 0.6665(19) 0.8347(12) 1.0073(5) 0.103(5) Uiso 1 1 d . . .
C37 C 0.617(2) 0.9185(14) 1.0675(6) 0.131(6) Uiso 1 1 d . . .
C36 C 0.551(2) 0.9736(13) 1.1071(6) 0.128(6) Uiso 1 1 d . . .
H36 H 0.4549 0.9857 1.1190 0.154 Uiso 1 1 calc R . .
C33 C 0.841(2) 0.9462(15) 1.0661(6) 0.150(7) Uiso 1 1 d . . .
H33 H 0.9310 0.9420 1.0513 0.180 Uiso 1 1 calc R . .
C34 C 0.8029(17) 0.9975(10) 1.1077(4) 0.093(4) Uiso 1 1 d . . .
H34 H 0.8653 1.0220 1.1214 0.111 Uiso 1 1 calc R . .
C35 C 0.661(2) 1.0012(13) 1.1213(6) 0.118(5) Uiso 1 1 d . . .
H35 H 0.6339 1.0303 1.1470 0.142 Uiso 1 1 calc R . .

loop_
_atom_type_symbol
_atom_type_description
_atom_type_scat_dispersion_real
_atom_type_scat_dispersion_imag
_atom_type_scat_source
S S 0.1246 0.1234 'International Tables Vol C Tables 4.2.6.8 and 6.1.1.4'
N N 0.0061 0.0033 'International Tables Vol C Tables 4.2.6.8 and 6.1.1.4'
H H 0.0000 0.0000 'International Tables Vol C Tables 4.2.6.8 and 6.1.1.4'
C C 0.0033 0.0016 'International Tables Vol C Tables 4.2.6.8 and 6.1.1.4'

loop_
_geom_angle_atom_site_label_1
_geom_angle_atom_site_label_2
_geom_angle_atom_site_label_3
_geom_angle
_geom_angle_site_symmetry_1
_geom_angle_site_symmetry_3
C19A S3A C18A 87.9(4) . .
C18A N3A C24A 114.9(9) . .
C24A S3B C18A 81.1(6) . .
C18A N3B C19A 119(2) . .
C28A C27A C2A 118.1(13) . .
C28A C27A C39A 118.7(17) . .
C2A C27A C39A 114.6(13) . .
C27A C28A C29A 120.3(19) . .
C28A C29A C30A 93.1(19) . .
C38A C30A C39A 45(6) . .
C38A C30A C29A 146(7) . .
C39A C30A C29A 102(2) . .
C30A C38A C39A 118(7) . .
C38A C39A C27A 119(2) . .
C38A C39A C30A 17(2) . .
C27A C39A C30A 102(2) . .
C33B C31B S4B 108(3) . .
C33B C31B N4B 59(3) . .
S4B C31B N4B 146.2(16) . .
C33B C31B C37B 109(3) . .
S4B C31B C37B 116.8(13) . .
N4B C31B C37B 52.1(13) . .
C31B S4B S4B 119.6(11) . 2_587
C31B S4B C33B 25.4(11) . .
S4B S4B C33B 140.4(12) 2_587 .
C37B C32B N4B 56(3) . .
C33B N4B C31B 30.3(14) . .
C33B N4B C37B 104(3) . .
C31B N4B C37B 75.4(17) . .
C33B N4B C32B 129(3) . .
C31B N4B C32B 98(2) . .
C37B N4B C32B 31.0(14) . .
C32B C37B N4B 93(3) . .
C32B C37B C31B 127(3) . .
N4B C37B C31B 52.5(13) . .
C35B C36B C34B 102(6) . .
C36B C35B C34B 51(4) . .
C36B C34B C35B 27(2) . .
C31B C33B N4B 90(3) . .
C31B C33B S4B 46(2) . .
N4B C33B S4B 127(2) . .
C38B C30B C29B 131(3) . .
C38B C30B C31A 71(2) . .
C29B C30B C31A 156(2) . .
C30B C29B C28B 118.6(19) . .
C30B C38B C31A 74(2) . .
C30B C38B C39B 115(2) . .
C31A C38B C39B 165.5(18) . .
N4A C31A C30B 137(3) . .
N4A C31A C38B 122(2) . .
C30B C31A C38B 34.7(11) . .
N4A C31A S4A 114(2) . .
C30B C31A S4A 108.6(17) . .
C38B C31A S4A 108.3(17) . .
C31A N4A C32A 97(2) . .
C33A C32A N4A 115(2) . .
C34A C33A C32A 111(2) . .
C19 S1 C18 88.1(4) . .
C18 N1 C24 106.4(7) . .
C16 C17 C25 116.4(7) . .
C16 C17 C18 121.3(8) . .
C25 C17 C18 122.3(7) . .
C6 C7 C8 116.5(7) . .
C6 C7 C14 120.7(7) . .
C8 C7 C14 122.5(7) . .
C17 C16 C15 121.5(8) . .
C17 C16 H16A 119.3 . .
C15 C16 H16A 119.3 . .
C15 C14 C26 116.7(7) . .
C15 C14 C7 121.7(7) . .
C26 C14 C7 121.6(7) . .
C14 C15 C16 121.9(8) . .
C14 C15 H15A 119.0 . .
C16 C15 H15A 119.0 . .
C19 C24 C23 121.0(8) . .
C19 C24 N1 115.8(7) . .
C23 C24 N1 123.2(8) . .
C26 C25 C17 123.7(8) . .
C26 C25 H25A 118.1 . .
C17 C25 H25A 118.1 . .
N1 C18 C17 122.5(8) . .
N1 C18 S1 118.1(6) . .
C17 C18 S1 119.3(6) . .
C5 C6 C7 121.7(8) . .
C5 C6 H6 119.1 . .
C7 C6 H6 119.1 . .
C8 C13 C12 119.4(8) . .
C8 C13 C9 130.6(7) . .
C12 C13 C9 109.9(7) . .
C25 C26 C14 119.7(8) . .
C25 C26 H26A 120.2 . .
C14 C26 H26A 120.2 . .
C13 C8 C7 121.2(7) . .
C13 C8 H8 119.4 . .
C7 C8 H8 119.4 . .
C24 C19 C20 120.4(7) . .
C24 C19 S1 111.5(6) . .
C20 C19 S1 128.1(7) . .
C44 C45 C46 113.9(7) . .
C44 C45 H45D 108.8 . .
C46 C45 H45D 108.8 . .
C44 C45 H45C 108.8 . .
C46 C45 H45C 108.8 . .
H45D C45 H45C 107.7 . .
C6 C5 C12 121.6(8) . .
C6 C5 H5 119.2 . .
C12 C5 H5 119.2 . .
C4X C11 C10 120.2(8) . .
C4X C11 C12 130.7(9) . .
C10 C11 C12 109.1(7) . .
C10 C9 C44 111.4(7) . .
C10 C9 C13 101.8(7) . .
C44 C9 C13 110.0(7) . .
C10 C9 C40 112.1(7) . .
C44 C9 C40 108.3(7) . .
C13 C9 C40 113.2(7) . .
C45 C44 C9 117.5(7) . .
C45 C44 H44D 107.9 . .
C9 C44 H44D 107.9 . .
C45 C44 H44C 107.9 . .
C9 C44 H44C 107.9 . .
H44D C44 H44C 107.2 . .
C46 C47 H47D 109.5 . .
C46 C47 H47F 109.5 . .
H47D C47 H47F 109.5 . .
C46 C47 H47E 109.5 . .
H47D C47 H47E 109.5 . .
H47F C47 H47E 109.5 . .
C21 C20 C19 118.2(8) . .
C21 C20 H20A 120.9 . .
C19 C20 H20A 120.9 . .
C47 C46 C45 113.8(8) . .
C47 C46 H46D 108.8 . .
C45 C46 H46D 108.8 . .
C47 C46 H46C 108.8 . .
C45 C46 H46C 108.8 . .
H46D C46 H46C 107.7 . .
C1 C10 C11 121.2(8) . .
C1 C10 C9 128.6(8) . .
C11 C10 C9 110.3(7) . .
C22 C23 C24 118.7(9) . .
C22 C23 H23A 120.6 . .
C24 C23 H23A 120.6 . .
C20 C21 C22 120.8(9) . .
C20 C21 H21A 119.6 . .
C22 C21 H21A 119.6 . .
C10 C1 C2 116.3(9) . .
C10 C1 H1 121.8 . .
C2 C1 H1 121.9 . .
C5 C12 C13 119.3(8) . .
C5 C12 C11 131.9(8) . .
C13 C12 C11 108.7(7) . .
C40 C41 C42 112.0(8) . .
C40 C41 H41D 109.2 . .
C42 C41 H41D 109.2 . .
C40 C41 H41C 109.2 . .
C42 C41 H41C 109.2 . .
H41D C41 H41C 107.9 . .
C3 C4X C11 117.2(10) . .
C3 C4X H4X 121.4 . .
C11 C4X H4X 121.4 . .
C23 C22 C21 121.0(9) . .
C23 C22 H22A 119.5 . .
C21 C22 H22A 119.5 . .
C41 C40 C9 117.4(7) . .
C41 C40 H40A 108.0 . .
C9 C40 H40A 108.0 . .
C41 C40 H40B 108.0 . .
C9 C40 H40B 108.0 . .
H40A C40 H40B 107.2 . .
C41 C42 C43 113.4(8) . .
C41 C42 H42D 108.9 . .
C43 C42 H42D 108.9 . .
C41 C42 H42C 108.9 . .
C43 C42 H42C 108.9 . .
H42D C42 H42C 107.7 . .
C3 C2 C1 120.1(10) . .
C3 C2 C27 122.2(10) . .
C1 C2 C27 117.5(10) . .
C42 C43 H43D 109.5 . .
C42 C43 H43F 109.5 . .
H43D C43 H43F 109.5 . .
C42 C43 H43E 109.5 . .
H43D C43 H43E 109.5 . .
H43F C43 H43E 109.5 . .
C29 C30 C38 125.2(16) . .
C29 C30 C31 115.8(15) . .
C38 C30 C31 118.3(14) . .
C30 C29 C28 117.3(16) . .
C30 C29 H29 121.3 . .
C28 C29 H29 121.3 . .
C2 C3 C4X 124.9(10) . .
C2 C3 H3 117.6 . .
C4X C3 H3 117.6 . .
C28 C27 C39 121.4(13) . .
C28 C27 C2 122.1(11) . .
C39 C27 C2 116.3(13) . .
C31 N2 C32 104.0(13) . .
C27 C28 C29 117.0(12) . .
C27 C28 H28 121.5 . .
C29 C28 H28 121.5 . .
C38 C39 C27 117.5(16) . .
C38 C39 H39 121.2 . .
C27 C39 H39 121.2 . .
C30 C38 C39 120.3(17) . .
C30 C38 H38 119.9 . .
C39 C38 H38 119.9 . .
C16A C15A C14A 120.9(7) . .
C16A C15A H15 119.5 . .
C14A C15A H15 119.5 . .
C26A C14A C15A 118.2(7) . .
C26A C14A C7A 123.9(7) . .
C15A C14A C7A 117.9(6) . .
C15A C16A C17A 121.6(7) . .
C15A C16A H16 119.2 . .
C17A C16A H16 119.2 . .
C25A C26A C14A 120.7(7) . .
C25A C26A H26 119.6 . .
C14A C26A H26 119.6 . .
C5A C12A C13A 121.0(7) . .
C5A C12A C11A 130.7(7) . .
C13A C12A C11A 108.3(6) . .
C26A C25A C17A 120.7(7) . .
C26A C25A H25 119.7 . .
C17A C25A H25 119.7 . .
C6A C7A C8A 118.1(7) . .
C6A C7A C14A 119.7(7) . .
C8A C7A C14A 122.3(7) . .
C5A C6A C7A 121.6(8) . .
C5A C6A H6A 119.2 . .
C7A C6A H6A 119.2 . .
C25A C17A C16A 117.9(7) . .
C25A C17A C18A 121.4(6) . .
C16A C17A C18A 120.7(7) . .
C44A C9A C13A 111.3(6) . .
C44A C9A C10A 110.8(6) . .
C13A C9A C10A 100.5(6) . .
C44A C9A C40A 109.3(6) . .
C13A C9A C40A 112.8(6) . .
C10A C9A C40A 111.9(6) . .
C23A C24A C19A 122.1(7) . .
C23A C24A N3A 128.9(8) . .
C19A C24A N3A 108.8(7) . .
C23A C24A S3B 107.6(7) . .
C19A C24A S3B 130.2(7) . .
N3A C24A S3B 22.2(4) . .
C8A C13A C12A 120.0(7) . .
C8A C13A C9A 129.1(7) . .
C12A C13A C9A 110.9(6) . .
C13A C8A C7A 119.3(7) . .
C13A C8A H8A 120.3 . .
C7A C8A H8A 120.3 . .
C44A C45A C46A 113.6(7) . .
C44A C45A H45A 108.8 . .
C46A C45A H45A 108.8 . .
C44A C45A H45B 108.8 . .
C46A C45A H45B 108.8 . .
H45A C45A H45B 107.7 . .
C10A C11A C4A 120.3(7) . .
C10A C11A C12A 109.7(6) . .
C4A C11A C12A 130.0(7) . .
C45A C44A C9A 116.4(6) . .
C45A C44A H44A 108.2 . .
C9A C44A H44A 108.2 . .
C45A C44A H44B 108.2 . .
C9A C44A H44B 108.2 . .
H44A C44A H44B 107.3 . .
C11A C10A C1A 120.6(7) . .
C11A C10A C9A 110.6(6) . .
C1A C10A C9A 128.7(7) . .
N3B C18A N3A 106.8(16) . .
N3B C18A C17A 126.4(15) . .
N3A C18A C17A 126.8(8) . .
N3B C18A S3A 6.9(15) . .
N3A C18A S3A 113.3(6) . .
C17A C18A S3A 119.8(5) . .
N3B C18A S3B 118.6(16) . .
N3A C18A S3B 13.3(5) . .
C17A C18A S3B 114.7(6) . .
S3A C18A S3B 125.3(5) . .
C12A C5A C6A 119.8(7) . .
C12A C5A H5A 120.1 . .
C6A C5A H5A 120.1 . .
C41A C40A C9A 115.3(6) . .
C22A C23A C24A 118.5(8) . .
C22A C23A H23 120.7 . .
C24A C23A H23 120.7 . .
C24A C19A C20A 117.7(7) . .
C24A C19A S3A 115.0(6) . .
C20A C19A S3A 127.3(6) . .
C24A C19A N3B 90.7(14) . .
C20A C19A N3B 151.6(14) . .
S3A C19A N3B 24.4(12) . .
C10A C1A C2A 119.6(8) . .
C10A C1A H1A 120.2 . .
C2A C1A H1A 120.2 . .
C43A C42A C41A 114.5(8) . .
C43A C42A H42B 108.6 . .
C41A C42A H42B 108.6 . .
C43A C42A H42A 108.6 . .
C41A C42A H42A 108.6 . .
H42B C42A H42A 107.6 . .
C21A C20A C19A 116.3(8) . .
C21A C20A H20 121.8 . .
C19A C20A H20 121.8 . .
C3A C2A C1A 118.1(8) . .
C3A C2A C27A 120.9(8) . .
C1A C2A C27A 121.0(8) . .
C42A C43A H43A 109.5 . .
C42A C43A H43B 109.5 . .
H43A C43A H43B 109.5 . .
C42A C43A H43C 109.5 . .
H43A C43A H43C 109.5 . .
H43B C43A H43C 109.5 . .
C21A C22A C23A 122.8(10) . .
C21A C22A H22 118.6 . .
C23A C22A H22 118.6 . .
C47A C46A C45A 113.6(7) . .
C47A C46A H46A 108.8 . .
C45A C46A H46A 108.8 . .
C47A C46A H46B 108.9 . .
C45A C46A H46B 108.8 . .
H46A C46A H46B 107.7 . .
C22A C21A C20A 122.5(9) . .
C22A C21A H21 118.8 . .
C20A C21A H21 118.8 . .
C3A C4A C11A 119.2(8) . .
C3A C4A H4A 120.4 . .
C11A C4A H4A 120.4 . .
C40A C41A C42A 110.2(7) . .
C40A C41A H41B 109.6 . .
C42A C41A H41B 109.6 . .
C40A C41A H41A 109.6 . .
C42A C41A H41A 109.6 . .
H41B C41A H41A 108.1 . .
C4A C3A C2A 122.2(8) . .
C4A C3A H3A 118.9 . .
C2A C3A H3A 118.9 . .
C46A C47A H47A 109.5 . .
C46A C47A H47C 109.5 . .
H47A C47A H47C 109.5 . .
C46A C47A H47B 109.5 . .
H47A C47A H47B 109.5 . .
H47C C47A H47B 109.5 . .
C31 S2 C37 80.9(9) . .
C37 C32 C33 123.8(19) . .
C37 C32 N2 115.2(17) . .
C33 C32 N2 120.9(17) . .
N2 C31 C30 117.8(14) . .
N2 C31 S2 124.0(13) . .
C30 C31 S2 118.0(12) . .
C32 C37 C36 125.3(18) . .
C32 C37 S2 115.8(16) . .
C36 C37 S2 118.9(15) . .
C35 C36 C37 105.3(17) . .
C35 C36 H36 127.3 . .
C37 C36 H36 127.3 . .
C32 C33 C34 119.9(18) . .
C32 C33 H33 120.0 . .
C34 C33 H33 120.1 . .
C35 C34 C33 108.7(15) . .
C35 C34 H34 125.6 . .
C33 C34 H34 125.6 . .
C36 C35 C34 136.6(18) . .
C36 C35 H35 111.7 . .
C34 C35 H35 111.7 . .

loop_
_geom_bond_atom_site_label_1
_geom_bond_atom_site_label_2
_geom_bond_distance
_geom_bond_site_symmetry_2
S3A C19A 1.683(8) .
S3A C18A 1.799(8) .
N3A C18A 1.263(11) .
N3A C24A 1.429(11) .
S3B C24A 1.682(13) .
S3B C18A 1.809(13) .
N3B C18A 1.11(4) .
N3B C19A 1.68(3) .
C27A C28A 1.36(3) .
C27A C2A 1.479(12) .
C27A C39A 1.50(3) .
C28A C29A 1.50(3) .
C29A C30A 2.04(5) .
C30A C38A 0.55(5) .
C30A C39A 1.66(5) .
C38A C39A 1.33(4) .
C31B C33B 0.74(3) .
C31B S4B 1.237(16) .
C31B N4B 1.46(3) .
C31B C37B 1.78(3) .
S4B S4B 1.602(14) 2_587
S4B C33B 1.63(3) .
C32B C37B 0.90(4) .
C32B N4B 1.74(5) .
N4B C33B 1.26(3) .
N4B C37B 1.45(3) .
C36B C35B 0.80(4) .
C36B C34B 1.38(5) .
C35B C34B 1.74(5) .
C28B C29B 1.42(2) .
C30B C38B 0.97(3) .
C30B C29B 1.27(3) .
C30B C31A 1.63(4) .
C38B C31A 1.60(3) .
C38B C39B 1.81(3) .
C31A N4A 1.42(3) .
C31A S4A 1.97(3) .
N4A C32A 1.53(3) .
C32A C33A 1.50(3) .
C37A C36A 1.48(4) .
C34A C33A 1.47(4) .
S1 C19 1.709(8) .
S1 C18 1.760(9) .
N1 C18 1.319(10) .
N1 C24 1.440(10) .
C17 C16 1.373(10) .
C17 C25 1.394(11) .
C17 C18 1.469(10) .
C7 C6 1.413(11) .
C7 C8 1.422(10) .
C7 C14 1.463(10) .
C16 C15 1.399(11) .
C16 H16A 0.9300 .
C14 C15 1.394(11) .
C14 C26 1.415(10) .
C15 H15A 0.9300 .
C24 C19 1.379(11) .
C24 C23 1.383(11) .
C25 C26 1.378(11) .
C25 H25A 0.9300 .
C6 C5 1.340(11) .
C6 H6 0.9300 .
C13 C8 1.378(10) .
C13 C12 1.407(11) .
C13 C9 1.554(11) .
C26 H26A 0.9300 .
C8 H8 0.9300 .
C19 C20 1.408(11) .
C45 C44 1.494(11) .
C45 C46 1.525(12) .
C45 H45D 0.9700 .
C45 H45C 0.9700 .
C5 C12 1.374(11) .
C5 H5 0.9300 .
C11 C4X 1.379(12) .
C11 C10 1.417(12) .
C11 C12 1.472(11) .
C9 C10 1.523(11) .
C9 C44 1.542(12) .
C9 C40 1.553(11) .
C44 H44D 0.9700 .
C44 H44C 0.9700 .
C47 C46 1.485(11) .
C47 H47D 0.9600 .
C47 H47F 0.9600 .
C47 H47E 0.9600 .
C20 C21 1.383(11) .
C20 H20A 0.9300 .
C46 H46D 0.9700 .
C46 H46C 0.9700 .
C10 C1 1.374(12) .
C23 C22 1.382(12) .
C23 H23A 0.9300 .
C21 C22 1.383(13) .
C21 H21A 0.9300 .
C1 C2 1.452(12) .
C1 H1 0.9300 .
C41 C40 1.514(12) .
C41 C42 1.518(12) .
C41 H41D 0.9700 .
C41 H41C 0.9700 .
C4X C3 1.370(13) .
C4X H4X 0.9300 .
C22 H22A 0.9300 .
C40 H40A 0.9700 .
C40 H40B 0.9700 .
C42 C43 1.524(13) .
C42 H42D 0.9700 .
C42 H42C 0.9700 .
C2 C3 1.307(13) .
C2 C27 1.514(14) .
C43 H43D 0.9600 .
C43 H43F 0.9600 .
C43 H43E 0.9600 .
C30 C29 1.275(17) .
C30 C38 1.28(2) .
C30 C31 1.609(19) .
C29 C28 1.540(17) .
C29 H29 0.9300 .
C3 H3 0.9300 .
C27 C28 1.298(15) .
C27 C39 1.416(17) .
N2 C31 1.270(18) .
N2 C32 1.428(16) .
C28 H28 0.9300 .
C39 C38 1.41(2) .
C39 H39 0.9300 .
C38 H38 0.9300 .
C15A C16A 1.352(10) .
C15A C14A 1.393(10) .
C15A H15 0.9300 .
C14A C26A 1.385(10) .
C14A C7A 1.495(10) .
C16A C17A 1.391(10) .
C16A H16 0.9300 .
C26A C25A 1.382(10) .
C26A H26 0.9300 .
C12A C5A 1.359(10) .
C12A C13A 1.398(10) .
C12A C11A 1.456(10) .
C25A C17A 1.387(10) .
C25A H25 0.9300 .
C7A C6A 1.404(10) .
C7A C8A 1.417(10) .
C6A C5A 1.374(10) .
C6A H6A 0.9300 .
C17A C18A 1.473(10) .
C9A C44A 1.529(11) .
C9A C13A 1.530(10) .
C9A C10A 1.541(10) .
C9A C40A 1.552(11) .
C24A C23A 1.367(10) .
C24A C19A 1.396(10) .
C13A C8A 1.393(10) .
C8A H8A 0.9300 .
C45A C44A 1.506(11) .
C45A C46A 1.523(12) .
C45A H45A 0.9700 .
C45A H45B 0.9700 .
C11A C10A 1.379(11) .
C11A C4A 1.402(11) .
C44A H44A 0.9700 .
C44A H44B 0.9700 .
C10A C1A 1.385(10) .
C5A H5A 0.9300 .
C40A C41A 1.505(12) .
C23A C22A 1.342(12) .
C23A H23 0.9300 .
C19A C20A 1.453(12) .
C1A C2A 1.411(11) .
C1A H1A 0.9300 .
C42A C43A 1.520(13) .
C42A C41A 1.550(12) .
C42A H42B 0.9700 .
C42A H42A 0.9700 .
C20A C21A 1.389(12) .
C20A H20 0.9300 .
C2A C3A 1.407(12) .
C43A H43A 0.9600 .
C43A H43B 0.9600 .
C43A H43C 0.9600 .
C22A C21A 1.327(12) .
C22A H22 0.9300 .
C46A C47A 1.496(13) .
C46A H46A 0.9700 .
C46A H46B 0.9700 .
C21A H21 0.9300 .
C4A C3A 1.353(11) .
C4A H4A 0.9300 .
C41A H41B 0.9700 .
C41A H41A 0.9700 .
C3A H3A 0.9300 .
C47A H47A 0.9600 .
C47A H47C 0.9600 .
C47A H47B 0.9600 .
S2 C31 1.739(16) .
S2 C37 1.769(19) .
C32 C37 1.27(2) .
C32 C33 1.32(2) .
C37 C36 1.53(2) .
C36 C35 1.35(2) .
C36 H36 0.9300 .
C33 C34 1.53(2) .
C33 H33 0.9300 .
C34 C35 1.372(19) .
C34 H34 0.9300 .
C35 H35 0.9300 .

loop_
_geom_torsion_atom_site_label_1
_geom_torsion_atom_site_label_2
_geom_torsion_atom_site_label_3
_geom_torsion_atom_site_label_4
_geom_torsion
_geom_torsion_site_symmetry_1
_geom_torsion_site_symmetry_4
C2A C27A C28A C29A 166.2(18) . .
C39A C27A C28A C29A 20(3) . .
C27A C28A C29A C30A -7(3) . .
C28A C29A C30A C38A -14(15) . .
C28A C29A C30A C39A -6(3) . .
C29A C30A C38A C39A 11(18) . .
C30A C38A C39A C27A 9(10) . .
C28A C27A C39A C38A -25(3) . .
C2A C27A C39A C38A -172(2) . .
C28A C27A C39A C30A -22(3) . .
C2A C27A C39A C30A -169.2(19) . .
C29A C30A C39A C38A -174(10) . .
C38A C30A C39A C27A -172(9) . .
C29A C30A C39A C27A 15(3) . .
C33B C31B S4B S4B -150(3) . 2_587
N4B C31B S4B S4B -88(3) . 2_587
C37B C31B S4B S4B -27.3(16) . 2_587
N4B C31B S4B C33B 62(3) . .
C37B C31B S4B C33B 123(3) . .
S4B C31B N4B C33B -77(4) . .
C37B C31B N4B C33B -159(3) . .
C33B C31B N4B C37B 159(3) . .
S4B C31B N4B C37B 82(3) . .
C33B C31B N4B C32B -180(3) . .
S4B C31B N4B C32B 103(3) . .
C37B C31B N4B C32B 20.9(14) . .
C37B C32B N4B C33B -42(4) . .
C37B C32B N4B C31B -42(3) . .
N4B C32B C37B C31B 43(3) . .
C33B N4B C37B C32B 147(3) . .
C31B N4B C37B C32B 137(3) . .
C33B N4B C37B C31B 10.7(16) . .
C32B N4B C37B C31B -137(3) . .
C33B C31B C37B C32B -78(5) . .
S4B C31B C37B C32B 159(4) . .
N4B C31B C37B C32B -59(4) . .
C33B C31B C37B N4B -19(3) . .
S4B C31B C37B N4B -142(2) . .
S4B C31B C33B N4B 145.2(17) . .
C37B C31B C33B N4B 17(3) . .
N4B C31B C33B S4B -145.2(17) . .
C37B C31B C33B S4B -128(2) . .
C37B N4B C33B C31B -21(3) . .
C32B N4B C33B C31B 0(4) . .
C31B N4B C33B S4B 31(2) . .
C37B N4B C33B S4B 10(3) . .
C32B N4B C33B S4B 31(4) . .
S4B S4B C33B C31B 42(3) 2_587 .
C31B S4B C33B N4B -45(3) . .
S4B S4B C33B N4B -3(4) 2_587 .
C38B C30B C29B C28B -17(5) . .
C31A C30B C29B C28B -172(5) . .
C29B C30B C38B C31A -170(4) . .
C29B C30B C38B C39B 22(4) . .
C31A C30B C38B C39B -168(2) . .
C38B C30B C31A N4A 79(4) . .
C29B C30B C31A N4A -121(6) . .
C29B C30B C31A C38B 161(7) . .
C38B C30B C31A S4A -96(2) . .
C29B C30B C31A S4A 65(6) . .
C30B C38B C31A N4A -129(3) . .
C39B C38B C31A N4A 5(9) . .
C39B C38B C31A C30B 134(8) . .
C30B C38B C31A S4A 96(2) . .
C39B C38B C31A S4A -130(7) . .
C30B C31A N4A C32A 158(3) . .
C38B C31A N4A C32A -161(2) . .
S4A C31A N4A C32A -28(2) . .
C31A N4A C32A C33A -177(2) . .
N4A C32A C33A C34A 178(2) . .
C25 C17 C16 C15 -3.9(11) . .
C18 C17 C16 C15 175.2(7) . .
C6 C7 C14 C15 -18.2(11) . .
C8 C7 C14 C15 156.0(7) . .
C6 C7 C14 C26 164.2(7) . .
C8 C7 C14 C26 -21.6(11) . .
C26 C14 C15 C16 1.1(11) . .
C7 C14 C15 C16 -176.6(7) . .
C17 C16 C15 C14 2.3(12) . .
C18 N1 C24 C19 -0.4(10) . .
C18 N1 C24 C23 -178.0(7) . .
C16 C17 C25 C26 2.4(11) . .
C18 C17 C25 C26 -176.7(7) . .
C24 N1 C18 C17 177.4(7) . .
C24 N1 C18 S1 0.8(8) . .
C16 C17 C18 N1 -174.1(7) . .
C25 C17 C18 N1 5.0(12) . .
C16 C17 C18 S1 2.5(10) . .
C25 C17 C18 S1 -178.5(6) . .
C19 S1 C18 N1 -0.8(7) . .
C19 S1 C18 C17 -177.5(6) . .
C8 C7 C6 C5 -2.9(11) . .
C14 C7 C6 C5 171.6(7) . .
C17 C25 C26 C14 1.0(12) . .
C15 C14 C26 C25 -2.7(11) . .
C7 C14 C26 C25 175.0(7) . .
C12 C13 C8 C7 -0.3(12) . .
C9 C13 C8 C7 -177.5(8) . .
C6 C7 C8 C13 3.7(11) . .
C14 C7 C8 C13 -170.7(7) . .
C23 C24 C19 C20 -0.2(12) . .
N1 C24 C19 C20 -177.9(7) . .
C23 C24 C19 S1 177.4(6) . .
N1 C24 C19 S1 -0.2(9) . .
C18 S1 C19 C24 0.5(6) . .
C18 S1 C19 C20 178.0(8) . .
C7 C6 C5 C12 -1.6(13) . .
C8 C13 C9 C10 -179.1(8) . .
C12 C13 C9 C10 3.5(8) . .
C8 C13 C9 C44 62.7(10) . .
C12 C13 C9 C44 -114.8(7) . .
C8 C13 C9 C40 -58.6(11) . .
C12 C13 C9 C40 124.0(8) . .
C46 C45 C44 C9 170.3(7) . .
C10 C9 C44 C45 -68.0(10) . .
C13 C9 C44 C45 44.2(9) . .
C40 C9 C44 C45 168.3(7) . .
C24 C19 C20 C21 -0.2(12) . .
S1 C19 C20 C21 -177.5(6) . .
C44 C45 C46 C47 172.5(7) . .
C4X C11 C10 C1 -2.6(14) . .
C12 C11 C10 C1 178.5(8) . .
C4X C11 C10 C9 177.3(7) . .
C12 C11 C10 C9 -1.6(10) . .
C44 C9 C10 C1 -63.9(11) . .
C13 C9 C10 C1 178.9(9) . .
C40 C9 C10 C1 57.6(12) . .
C44 C9 C10 C11 116.2(8) . .
C13 C9 C10 C11 -1.1(9) . .
C40 C9 C10 C11 -122.3(8) . .
C19 C24 C23 C22 0.1(13) . .
N1 C24 C23 C22 177.6(8) . .
C19 C20 C21 C22 0.8(13) . .
C11 C10 C1 C2 1.9(13) . .
C9 C10 C1 C2 -178.0(8) . .
C6 C5 C12 C13 5.2(13) . .
C6 C5 C12 C11 -177.2(9) . .
C8 C13 C12 C5 -4.2(12) . .
C9 C13 C12 C5 173.5(7) . .
C8 C13 C12 C11 177.7(7) . .
C9 C13 C12 C11 -4.6(9) . .
C4X C11 C12 C5 7.3(16) . .
C10 C11 C12 C5 -173.9(9) . .
C4X C11 C12 C13 -174.9(9) . .
C10 C11 C12 C13 3.9(10) . .
C10 C11 C4X C3 2.1(13) . .
C12 C11 C4X C3 -179.3(9) . .
C24 C23 C22 C21 0.5(14) . .
C20 C21 C22 C23 -1.0(14) . .
C42 C41 C40 C9 -172.5(8) . .
C10 C9 C40 C41 51.7(11) . .
C44 C9 C40 C41 174.9(7) . .
C13 C9 C40 C41 -62.8(10) . .
C40 C41 C42 C43 175.4(8) . .
C10 C1 C2 C3 -1.0(14) . .
C10 C1 C2 C27 -176.7(8) . .
C38 C30 C29 C28 10(2) . .
C31 C30 C29 C28 -180.0(10) . .
C1 C2 C3 C4X 0.6(16) . .
C27 C2 C3 C4X 176.1(10) . .
C11 C4X C3 C2 -1.1(15) . .
C3 C2 C27 C28 -138.3(12) . .
C1 C2 C27 C28 37.3(15) . .
C3 C2 C27 C39 36.0(16) . .
C1 C2 C27 C39 -148.3(11) . .
C39 C27 C28 C29 -6.6(17) . .
C2 C27 C28 C29 167.5(10) . .
C30 C29 C28 C27 0.2(18) . .
C28 C27 C39 C38 4(2) . .
C2 C27 C39 C38 -170.4(12) . .
C29 C30 C38 C39 -13(3) . .
C31 C30 C38 C39 177.1(13) . .
C27 C39 C38 C30 6(2) . .
C16A C15A C14A C26A -1.3(12) . .
C16A C15A C14A C7A 178.8(7) . .
C14A C15A C16A C17A 1.8(13) . .
C15A C14A C26A C25A -0.4(12) . .
C7A C14A C26A C25A 179.6(7) . .
C14A C26A C25A C17A 1.5(12) . .
C26A C14A C7A C6A 149.3(8) . .
C15A C14A C7A C6A -30.7(11) . .
C26A C14A C7A C8A -31.9(12) . .
C15A C14A C7A C8A 148.0(8) . .
C8A C7A C6A C5A -6.3(12) . .
C14A C7A C6A C5A 172.5(7) . .
C26A C25A C17A C16A -0.9(12) . .
C26A C25A C17A C18A -178.0(7) . .
C15A C16A C17A C25A -0.7(12) . .
C15A C16A C17A C18A 176.4(8) . .
C18A N3A C24A C23A 179.0(9) . .
C18A N3A C24A C19A 2.7(11) . .
C18A N3A C24A S3B -163.1(19) . .
C18A S3B C24A C23A 176.2(7) . .
C18A S3B C24A C19A -7.0(10) . .
C18A S3B C24A N3A 10.8(12) . .
C5A C12A C13A C8A -3.1(12) . .
C11A C12A C13A C8A 176.0(7) . .
C5A C12A C13A C9A 179.3(7) . .
C11A C12A C13A C9A -1.7(9) . .
C44A C9A C13A C8A -58.2(10) . .
C10A C9A C13A C8A -175.6(8) . .
C40A C9A C13A C8A 65.0(11) . .
C44A C9A C13A C12A 119.2(7) . .
C10A C9A C13A C12A 1.8(8) . .
C40A C9A C13A C12A -117.6(7) . .
C12A C13A C8A C7A 0.4(12) . .
C9A C13A C8A C7A 177.6(7) . .
C6A C7A C8A C13A 4.1(11) . .
C14A C7A C8A C13A -174.6(7) . .
C5A C12A C11A C10A 179.8(9) . .
C13A C12A C11A C10A 0.9(9) . .
C5A C12A C11A C4A 2.7(15) . .
C13A C12A C11A C4A -176.2(8) . .
C46A C45A C44A C9A 175.6(7) . .
C13A C9A C44A C45A -57.4(8) . .
C10A C9A C44A C45A 53.5(9) . .
C40A C9A C44A C45A 177.3(6) . .
C4A C11A C10A C1A -2.5(13) . .
C12A C11A C10A C1A -179.9(7) . .
C4A C11A C10A C9A 177.7(7) . .
C12A C11A C10A C9A 0.3(10) . .
C44A C9A C10A C11A -119.0(8) . .
C13A C9A C10A C11A -1.2(9) . .
C40A C9A C10A C11A 118.8(8) . .
C44A C9A C10A C1A 61.2(11) . .
C13A C9A C10A C1A 179.0(8) . .
C40A C9A C10A C1A -61.0(11) . .
C19A N3B C18A N3A -2(3) . .
C19A N3B C18A C17A 178.6(11) . .
C19A N3B C18A S3A 160(15) . .
C19A N3B C18A S3B -9(3) . .
C24A N3A C18A N3B -0.3(19) . .
C24A N3A C18A C17A 179.1(8) . .
C24A N3A C18A S3A -2.6(10) . .
C24A N3A C18A S3B 154(3) . .
C25A C17A C18A N3B 171(2) . .
C16A C17A C18A N3B -6(2) . .
C25A C17A C18A N3A -8.1(14) . .
C16A C17A C18A N3A 174.9(8) . .
C25A C17A C18A S3A 173.7(6) . .
C16A C17A C18A S3A -3.3(11) . .
C25A C17A C18A S3B -1.9(11) . .
C16A C17A C18A S3B -178.9(7) . .
C19A S3A C18A N3B -17(13) . .
C19A S3A C18A N3A 1.4(7) . .
C19A S3A C18A C17A 179.8(7) . .
C19A S3A C18A S3B -5.2(7) . .
C24A S3B C18A N3B 8.4(19) . .
C24A S3B C18A N3A -20(2) . .
C24A S3B C18A C17A -178.0(7) . .
C24A S3B C18A S3A 6.7(8) . .
C13A C12A C5A C6A 1.0(12) . .
C11A C12A C5A C6A -177.8(8) . .
C7A C6A C5A C12A 3.8(12) . .
C44A C9A C40A C41A 177.3(6) . .
C13A C9A C40A C41A 53.0(9) . .
C10A C9A C40A C41A -59.5(9) . .
C19A C24A C23A C22A -3.0(14) . .
N3A C24A C23A C22A -178.9(9) . .
S3B C24A C23A C22A 174.1(9) . .
C23A C24A C19A C20A 3.0(13) . .
N3A C24A C19A C20A 179.6(8) . .
S3B C24A C19A C20A -173.4(8) . .
C23A C24A C19A S3A -178.2(7) . .
N3A C24A C19A S3A -1.6(10) . .
S3B C24A C19A S3A 5.4(12) . .
C23A C24A C19A N3B -179.4(12) . .
N3A C24A C19A N3B -2.9(13) . .
S3B C24A C19A N3B 4.1(14) . .
C18A S3A C19A C24A 0.3(7) . .
C18A S3A C19A C20A 178.9(9) . .
C18A S3A C19A N3B 3(3) . .
C18A N3B C19A C24A 3(2) . .
C18A N3B C19A C20A 178.8(15) . .
C18A N3B C19A S3A -174(5) . .
C11A C10A C1A C2A 0.9(13) . .
C9A C10A C1A C2A -179.3(8) . .
C24A C19A C20A C21A -1.5(13) . .
S3A C19A C20A C21A 179.9(7) . .
N3B C19A C20A C21A -176(2) . .
C10A C1A C2A C3A 1.4(13) . .
C10A C1A C2A C27A -174.9(8) . .
C28A C27A C2A C3A -140.2(16) . .
C39A C27A C2A C3A 7.2(18) . .
C28A C27A C2A C1A 35.9(19) . .
C39A C27A C2A C1A -176.6(15) . .
C24A C23A C22A C21A 1.5(16) . .
C44A C45A C46A C47A 177.1(7) . .
C23A C22A C21A C20A -0.1(17) . .
C19A C20A C21A C22A 0.1(15) . .
C10A C11A C4A C3A 1.7(13) . .
C12A C11A C4A C3A 178.5(9) . .
C9A C40A C41A C42A 175.1(6) . .
C43A C42A C41A C40A 179.7(7) . .
C11A C4A C3A C2A 0.7(14) . .
C1A C2A C3A C4A -2.2(14) . .
C27A C2A C3A C4A 174.0(9) . .
C31 N2 C32 C37 -1.3(19) . .
C31 N2 C32 C33 -177.5(16) . .
C32 N2 C31 C30 175.2(11) . .
C32 N2 C31 S2 0.1(17) . .
C29 C30 C31 N2 8(2) . .
C38 C30 C31 N2 178.4(14) . .
C29 C30 C31 S2 -177.0(11) . .
C38 C30 C31 S2 -6.3(18) . .
C37 S2 C31 N2 0.7(14) . .
C37 S2 C31 C30 -174.4(12) . .
C33 C32 C37 C36 -2(3) . .
N2 C32 C37 C36 -177.7(13) . .
C33 C32 C37 S2 178.0(14) . .
N2 C32 C37 S2 2(2) . .
C31 S2 C37 C32 -1.4(15) . .
C31 S2 C37 C36 178.3(14) . .
C32 C37 C36 C35 -3(2) . .
S2 C37 C36 C35 177.1(12) . .
C37 C32 C33 C34 6(3) . .
N2 C32 C33 C34 -178.3(12) . .
C32 C33 C34 C35 -4(2) . .
C37 C36 C35 C34 5(3) . .
C33 C34 C35 C36 -1(3) . .
